data_7018569
loop_
_publ_author_name
'Kundu, Tanaya'
'Chowdhury, Abhishek Dutta'
'De, Dipanwita'
'Mobin, Shaikh M.'
'Puranik, Vedavati G.'
'Datta, Anindya'
'Lahiri, Goutam Kumar'

_publ_section_title
;
 Selective recognition of fluoride and acetate by a newly designed
 ruthenium framework: experimental and theoretical investigations.
;
_journal_issue 15
_journal_name_full 'Dalton transactions (Cambridge, England : 2003)'
_journal_page_first 4484
_journal_page_last 4496
_journal_paper_doi 10.1039/c2dt12126c
_journal_volume 41
_journal_year 2012
_chemical_formula_sum 'C36 H29.5 N10.5 O2 Ru'
_chemical_formula_weight 742.27
_chemical_name_systematic
;
?
;
_space_group_IT_number 4
_symmetry_cell_setting monoclinic
_symmetry_space_group_name_Hall 'P 2yb'
_symmetry_space_group_name_H-M 'P 1 21 1'
_atom_sites_solution_hydrogens geom
_atom_sites_solution_primary direct
_atom_sites_solution_secondary difmap
_audit_creation_method SHELXL-97
_cell_angle_alpha 90.00
_cell_angle_beta 94.881(3)
_cell_angle_gamma 90.00
_cell_formula_units_Z 4
_cell_length_a 11.7216(3)
_cell_length_b 22.8856(7)
_cell_length_c 12.4104(4)
_cell_measurement_reflns_used 17574
_cell_measurement_theta_max 32.8454
_cell_measurement_theta_min 3.4064
_cell_volume 3317.09(17)
_computing_cell_refinement 'CrysAlis RED, Oxford Diffraction Ltd.,'
_computing_data_collection 'CrysAlis CCD, Oxford Diffraction Ltd.,'
_computing_data_reduction 'CrysAlis RED, Oxford Diffraction Ltd.,'
_computing_molecular_graphics Ortep3
_computing_publication_material Shelx97
_computing_structure_refinement 'SHELXL-97 (Sheldrick, 1997)'
_computing_structure_solution 'SHELXS-97 (Sheldrick, 1997)'
_diffrn_ambient_temperature 150(2)
_diffrn_detector_area_resol_mean 15.9948
_diffrn_measured_fraction_theta_full 0.997
_diffrn_measured_fraction_theta_max 0.997
_diffrn_measurement_device_type 'OXFORD DIFFRACTION XCALIBUR-S'
_diffrn_measurement_method \w/q-scan
_diffrn_radiation_monochromator graphite
_diffrn_radiation_source 'Enhance (Mo) X-ray Source'
_diffrn_radiation_type MoK\a
_diffrn_radiation_wavelength 0.71073
_diffrn_reflns_av_R_equivalents 0.0367
_diffrn_reflns_av_sigmaI/netI 0.0551
_diffrn_reflns_limit_h_max 13
_diffrn_reflns_limit_h_min -13
_diffrn_reflns_limit_k_max 27
_diffrn_reflns_limit_k_min -27
_diffrn_reflns_limit_l_max 14
_diffrn_reflns_limit_l_min -13
_diffrn_reflns_number 24270
_diffrn_reflns_theta_full 24.99
_diffrn_reflns_theta_max 24.99
_diffrn_reflns_theta_min 3.41
_exptl_absorpt_coefficient_mu 0.524
_exptl_absorpt_correction_T_max 0.8935
_exptl_absorpt_correction_T_min 0.8420
_exptl_absorpt_correction_type multi-scan
_exptl_absorpt_process_details
;
CrysAlis RED, Oxford Diffraction Ltd.,
Version 1.171.31.7 (release 18-10-2006 CrysAlis171 .NET)
(compiled Oct 18 2006,16:28:17)
Empirical absorption correction using spherical harmonics,
implemented in SCALE3 ABSPACK scaling algorithm.
;
_exptl_crystal_colour black
_exptl_crystal_density_diffrn 1.486
_exptl_crystal_density_method 'not measured'
_exptl_crystal_description block
_exptl_crystal_F_000 1516
_exptl_crystal_size_max 0.34
_exptl_crystal_size_mid 0.26
_exptl_crystal_size_min 0.22
_refine_diff_density_max 0.775
_refine_diff_density_min -0.446
_refine_diff_density_rms 0.086
_refine_ls_abs_structure_details 'Flack H D (1983), Acta Cryst. A39, 876-881'
_refine_ls_abs_structure_Flack 0.27(2)
_refine_ls_extinction_method none
_refine_ls_goodness_of_fit_ref 1.013
_refine_ls_hydrogen_treatment riding
_refine_ls_matrix_type full
_refine_ls_number_parameters 906
_refine_ls_number_reflns 11620
_refine_ls_number_restraints 1
_refine_ls_restrained_S_all 1.013
_refine_ls_R_factor_all 0.0428
_refine_ls_R_factor_gt 0.0350
_refine_ls_shift/su_max 0.002
_refine_ls_shift/su_mean 0.000
_refine_ls_structure_factor_coef Fsqd
_refine_ls_weighting_details 'calc w=1/[\s^2^(Fo^2^)+(0.0510P)^2^+0.0000P] where P=(Fo^2^+2Fc^2^)/3'
_refine_ls_weighting_scheme calc
_refine_ls_wR_factor_gt 0.0878
_refine_ls_wR_factor_ref 0.0896
_reflns_number_gt 9981
_reflns_number_total 11620
_reflns_threshold_expression >2sigma(I)
_cod_data_source_file c2dt12126c.txt
_cod_data_source_block 1
_cod_depositor_comments
;
The following automatic conversions were performed:

'_symmetry_cell_setting' value 'Monoclinic' changed to 'monoclinic'
according to /home/saulius/struct/CIF-dictionaries/cif_core.dic
dictionary named 'cif_core.dic' version 2.4.1 from 2010-06-29.

Automatic conversion script
Id: cif_fix_values 1715 2011-07-08 13:25:40Z adriana 
;
_cod_original_sg_symbol_H-M 'P 21'
_cod_database_code 7018569

loop_
_symmetry_equiv_pos_as_xyz
'x, y, z'
'-x, y+1/2, -z'

loop_
_atom_site_label
_atom_site_type_symbol
_atom_site_fract_x
_atom_site_fract_y
_atom_site_fract_z
_atom_site_U_iso_or_equiv
_atom_site_adp_type
_atom_site_occupancy
_atom_site_symmetry_multiplicity
_atom_site_calc_flag
_atom_site_refinement_flags
Ru1 Ru -0.55091(3) -0.014074(15) 1.79309(3) 0.02060(9) Uani 1 1 d .
Ru2 Ru 0.00778(3) -1.059440(14) 1.33643(3) 0.01967(9) Uani 1 1 d .
O1 O -0.4937(3) -0.04644(14) 1.6486(2) 0.0243(8) Uani 1 1 d .
O2 O -0.3764(3) -0.11111(16) 1.5812(3) 0.0300(8) Uani 1 1 d .
O3 O -0.0462(3) -1.02681(13) 1.4829(3) 0.0237(8) Uani 1 1 d .
O4 O -0.1536(3) -0.96083(15) 1.5573(3) 0.0288(8) Uani 1 1 d .
N1 N -0.4362(4) -0.07693(19) 1.8497(3) 0.0220(10) Uani 1 1 d .
N2 N -0.3190(4) -0.14394(19) 1.9324(3) 0.0265(10) Uani 1 1 d .
N3 N -0.2227(3) -0.18949(18) 1.6694(3) 0.0248(9) Uani 1 1 d .
N4 N -0.1625(4) -0.22387(19) 1.8340(3) 0.0303(10) Uani 1 1 d .
N5 N -0.6859(4) -0.07091(19) 1.7677(3) 0.0226(10) Uani 1 1 d .
N6 N -0.6760(3) 0.04011(19) 1.7234(3) 0.0222(10) Uani 1 1 d .
N7 N -0.4169(3) 0.04231(19) 1.8184(3) 0.0202(10) Uani 1 1 d .
N8 N -0.5828(3) 0.02180(17) 1.9365(3) 0.0251(9) Uani 1 1 d .
N9 N -0.1077(4) -0.99556(19) 1.2836(3) 0.0194(10) Uani 1 1 d .
N10 N -0.2336(4) -0.93091(19) 1.2042(3) 0.0260(10) Uani 1 1 d .
N11 N -0.3064(3) -0.88269(18) 1.4730(3) 0.0248(9) Uani 1 1 d .
N13 N 0.1432(4) -1.00298(18) 1.3610(3) 0.0206(10) Uani 1 1 d .
N14 N 0.1332(4) -1.11386(18) 1.4032(3) 0.0205(10) Uani 1 1 d .
N15 N 0.0361(3) -1.09252(16) 1.1904(3) 0.0205(9) Uani 1 1 d .
N16 N -0.1262(4) -1.11568(18) 1.3137(3) 0.0204(10) Uani 1 1 d .
C1 C -0.4178(4) -0.0884(2) 1.6572(4) 0.0213(10) Uani 1 1 d .
C2 C -0.3840(4) -0.1059(2) 1.7729(4) 0.0225(11) Uani 1 1 d .
C3 C -0.3949(4) -0.1011(2) 1.9436(4) 0.0261(11) Uani 1 1 d .
H3 H -0.4175 -0.0889 2.0118 0.031 Uiso 1 1 calc R
C4 C -0.3123(4) -0.1472(2) 1.8235(4) 0.0236(11) Uani 1 1 d .
C5 C -0.2332(4) -0.1882(2) 1.7785(4) 0.0261(11) Uani 1 1 d .
C6 C -0.1019(4) -0.2510(2) 1.7570(4) 0.0300(12) Uani 1 1 d .
C7 C -0.0128(4) -0.2907(2) 1.7700(5) 0.0380(13) Uani 1 1 d .
H7 H 0.0154 -0.3043 1.8395 0.046 Uiso 1 1 calc R
C8 C 0.0345(5) -0.3104(3) 1.6750(5) 0.0442(15) Uani 1 1 d .
H8 H 0.0953 -0.3379 1.6810 0.053 Uiso 1 1 calc R
C9 C -0.0054(4) -0.2904(2) 1.5751(5) 0.0370(14) Uani 1 1 d .
H9 H 0.0284 -0.3046 1.5134 0.044 Uiso 1 1 calc R
C10 C -0.0940(4) -0.2499(2) 1.5607(4) 0.0304(12) Uani 1 1 d .
H10 H -0.1215 -0.2365 1.4908 0.036 Uiso 1 1 calc R
C11 C -0.1402(4) -0.2301(2) 1.6529(4) 0.0274(12) Uani 1 1 d .
C12 C -0.6830(4) -0.1291(2) 1.7892(4) 0.0257(12) Uani 1 1 d .
H12 H -0.6171 -0.1447 1.8288 0.031 Uiso 1 1 calc R
C13 C -0.7697(5) -0.1661(2) 1.7567(4) 0.0288(12) Uani 1 1 d .
H13 H -0.7643 -0.2065 1.7738 0.035 Uiso 1 1 calc R
C14 C -0.8655(5) -0.1443(3) 1.6990(5) 0.0327(14) Uani 1 1 d .
H14 H -0.9268 -0.1695 1.6752 0.039 Uiso 1 1 calc R
C15 C -0.8720(4) -0.0854(2) 1.6758(4) 0.0292(13) Uani 1 1 d .
H15 H -0.9377 -0.0696 1.6362 0.035 Uiso 1 1 calc R
C16 C -0.7814(4) -0.0499(2) 1.7112(4) 0.0241(12) Uani 1 1 d .
C17 C -0.7793(4) 0.0140(2) 1.6936(4) 0.0239(12) Uani 1 1 d .
C18 C -0.8722(4) 0.0460(3) 1.6536(4) 0.0287(13) Uani 1 1 d .
H18 H -0.9430 0.0271 1.6335 0.034 Uiso 1 1 calc R
C19 C -0.8627(5) 0.1052(3) 1.6427(5) 0.0348(14) Uani 1 1 d .
H19 H -0.9264 0.1278 1.6143 0.042 Uiso 1 1 calc R
C20 C -0.7593(5) 0.1320(2) 1.6735(5) 0.0337(13) Uani 1 1 d .
H20 H -0.7516 0.1731 1.6676 0.040 Uiso 1 1 calc R
C21 C -0.6687(4) 0.0988(2) 1.7124(4) 0.0257(12) Uani 1 1 d .
H21 H -0.5977 0.1175 1.7325 0.031 Uiso 1 1 calc R
C22 C -0.3371(4) 0.0532(2) 1.7492(4) 0.0262(11) Uani 1 1 d .
H22 H -0.3475 0.0380 1.6779 0.031 Uiso 1 1 calc R
C23 C -0.2404(4) 0.0859(2) 1.7788(4) 0.0288(12) Uani 1 1 d .
H23 H -0.1856 0.0930 1.7282 0.035 Uiso 1 1 calc R
C24 C -0.2237(4) 0.1082(2) 1.8818(4) 0.0279(12) Uani 1 1 d .
H24 H -0.1573 0.1305 1.9035 0.033 Uiso 1 1 calc R
C25 C -0.3053(4) 0.0975(2) 1.9530(4) 0.0272(12) Uani 1 1 d .
H25 H -0.2959 0.1128 2.0243 0.033 Uiso 1 1 calc R
C26 C -0.4012(4) 0.0645(2) 1.9203(4) 0.0223(11) Uani 1 1 d .
C27 C -0.4965(4) 0.0539(2) 1.9864(4) 0.0216(10) Uani 1 1 d .
C28 C -0.5065(4) 0.0783(2) 2.0866(4) 0.0271(11) Uani 1 1 d .
H28 H -0.4434 0.0984 2.1227 0.033 Uiso 1 1 calc R
C29 C -0.6076(5) 0.0737(3) 2.1343(5) 0.0331(14) Uani 1 1 d .
H29 H -0.6157 0.0908 2.2031 0.040 Uiso 1 1 calc R
C30 C -0.6980(4) 0.0436(2) 2.0800(4) 0.0300(12) Uani 1 1 d .
H30 H -0.7704 0.0419 2.1087 0.036 Uiso 1 1 calc R
C31 C -0.6813(4) 0.0167(2) 1.9857(4) 0.0264(11) Uani 1 1 d .
H31 H -0.7412 -0.0067 1.9524 0.032 Uiso 1 1 calc R
C32 C -0.1190(4) -0.9849(2) 1.4741(4) 0.0234(11) Uani 1 1 d .
C33 C -0.1577(4) -0.9676(2) 1.3641(4) 0.0203(10) Uani 1 1 d .
C34 C -0.1549(4) -0.9736(2) 1.1907(4) 0.0262(12) Uani 1 1 d .
H34 H -0.1356 -0.9864 1.1218 0.031 Uiso 1 1 calc R
C35 C -0.2351(4) -0.9269(2) 1.3143(4) 0.0220(11) Uani 1 1 d .
C36 C -0.3125(4) -0.8880(2) 1.3619(4) 0.0210(11) Uani 1 1 d .
C37 C -0.4467(4) -0.8286(2) 1.3936(4) 0.0206(10) Uani 1 1 d .
C38 C -0.5414(4) -0.7910(2) 1.3887(4) 0.0277(12) Uani 1 1 d .
H38 H -0.5777 -0.7788 1.3210 0.033 Uiso 1 1 calc R
C39 C -0.5800(4) -0.7722(2) 1.4834(4) 0.0308(12) Uani 1 1 d .
H39 H -0.6449 -0.7472 1.4813 0.037 Uiso 1 1 calc R
C40 C -0.5256(4) -0.7891(2) 1.5843(4) 0.0296(12) Uani 1 1 d .
H40 H -0.5548 -0.7753 1.6488 0.035 Uiso 1 1 calc R
C41 C -0.4320(4) -0.8249(2) 1.5916(4) 0.0253(11) Uani 1 1 d .
H41 H -0.3941 -0.8355 1.6595 0.030 Uiso 1 1 calc R
C42 C -0.3948(4) -0.8449(2) 1.4948(4) 0.0221(11) Uani 1 1 d .
C43 C 0.1399(4) -0.9455(2) 1.3416(4) 0.0242(11) Uani 1 1 d .
H43 H 0.0735 -0.9297 1.3031 0.029 Uiso 1 1 calc R
C44 C 0.2288(5) -0.9080(3) 1.3751(5) 0.0317(14) Uani 1 1 d .
H44 H 0.2243 -0.8676 1.3574 0.038 Uiso 1 1 calc R
C45 C 0.3234(4) -0.9300(2) 1.4340(4) 0.0279(12) Uani 1 1 d .
H45 H 0.3844 -0.9049 1.4598 0.034 Uiso 1 1 calc R
C46 C 0.3284(4) -0.9890(2) 1.4553(4) 0.0263(13) Uani 1 1 d .
H46 H 0.3938 -1.0050 1.4952 0.032 Uiso 1 1 calc R
C47 C 0.2387(4) -1.0253(2) 1.4186(4) 0.0226(12) Uani 1 1 d .
C48 C 0.2347(5) -1.0879(3) 1.4358(4) 0.0235(13) Uani 1 1 d .
C49 C 0.3289(4) -1.1204(2) 1.4797(4) 0.0276(12) Uani 1 1 d .
H49 H 0.3991 -1.1017 1.5028 0.033 Uiso 1 1 calc R
C50 C 0.3174(5) -1.1804(3) 1.4885(4) 0.0299(13) Uani 1 1 d .
H50 H 0.3804 -1.2032 1.5176 0.036 Uiso 1 1 calc R
C51 C 0.2152(5) -1.2070(2) 1.4554(4) 0.0324(13) Uani 1 1 d .
H51 H 0.2069 -1.2482 1.4612 0.039 Uiso 1 1 calc R
C52 C 0.1247(4) -1.1729(2) 1.4134(4) 0.0253(12) Uani 1 1 d .
H52 H 0.0540 -1.1913 1.3910 0.030 Uiso 1 1 calc R
C53 C 0.1311(4) -1.0870(2) 1.1419(4) 0.0250(11) Uani 1 1 d .
H53 H 0.1929 -1.0654 1.1769 0.030 Uiso 1 1 calc R
C54 C 0.1446(4) -1.1121(2) 1.0385(4) 0.0306(12) Uani 1 1 d .
H54 H 0.2119 -1.1054 1.0029 0.037 Uiso 1 1 calc R
C55 C 0.0580(5) -1.1460(2) 0.9924(4) 0.0289(12) Uani 1 1 d .
H55 H 0.0655 -1.1639 0.9243 0.035 Uiso 1 1 calc R
C56 C -0.0406(4) -1.1544(2) 1.0442(4) 0.0264(11) Uani 1 1 d .
H56 H -0.1016 -1.1775 1.0120 0.032 Uiso 1 1 calc R
C57 C -0.0485(4) -1.1282(2) 1.1450(4) 0.0254(11) Uani 1 1 d .
C58 C -0.1428(4) -1.1393(2) 1.2111(4) 0.0234(11) Uani 1 1 d .
C59 C -0.2397(4) -1.1713(2) 1.1790(4) 0.0248(12) Uani 1 1 d .
H59 H -0.2494 -1.1873 1.1082 0.030 Uiso 1 1 calc R
C60 C -0.3221(4) -1.1800(2) 1.2499(4) 0.0284(12) Uani 1 1 d .
H60 H -0.3894 -1.2018 1.2289 0.034 Uiso 1 1 calc R
C61 C -0.3047(4) -1.1561(2) 1.3535(4) 0.0257(12) Uani 1 1 d .
H61 H -0.3603 -1.1614 1.4041 0.031 Uiso 1 1 calc R
C62 C -0.2064(4) -1.1249(2) 1.3818(4) 0.0246(11) Uani 1 1 d .
H62 H -0.1952 -1.1092 1.4528 0.030 Uiso 1 1 calc R
C111 C -0.1073(5) -0.0425(3) 1.8210(6) 0.0533(18) Uani 1 1 d .
H11A H -0.1274 -0.0248 1.7501 0.080 Uiso 1 1 calc R
H11B H -0.1767 -0.0480 1.8585 0.080 Uiso 1 1 calc R
H11C H -0.0708 -0.0805 1.8114 0.080 Uiso 1 1 calc R
C222 C -0.0286(5) -0.0046(3) 1.8845(5) 0.0448(15) Uani 1 1 d .
C333 C -0.4372(5) -0.0274(3) 1.3108(5) 0.0469(16) Uani 1 1 d .
H33A H -0.3615 -0.0319 1.2839 0.070 Uiso 1 1 calc R
H33B H -0.4337 -0.0395 1.3867 0.070 Uiso 1 1 calc R
H33C H -0.4608 0.0137 1.3048 0.070 Uiso 1 1 calc R
C444 C -0.5196(5) -0.0635(3) 1.2470(5) 0.0437(14) Uani 1 1 d .
C555 C -0.1311(7) -0.3209(3) 2.0745(7) 0.073(2) Uani 1 1 d .
H55A H -0.1090 -0.3048 2.0061 0.110 Uiso 1 1 calc R
H55B H -0.2092 -0.3086 2.0857 0.110 Uiso 1 1 calc R
H55C H -0.1278 -0.3637 2.0719 0.110 Uiso 1 1 calc R
C666 C -0.0549(6) -0.3003(3) 2.1608(6) 0.0543(17) Uani 1 1 d .
C777 C -0.5329(7) -0.7713(3) 2.0842(5) 0.067(2) Uani 1 1 d .
H77A H -0.6069 -0.7793 2.1125 0.100 Uiso 1 1 calc R
H77B H -0.5143 -0.7298 2.0938 0.100 Uiso 1 1 calc R
H77C H -0.4733 -0.7950 2.1233 0.100 Uiso 1 1 calc R
C888 C -0.5394(6) -0.7858(3) 1.9700(6) 0.0509(16) Uani 1 1 d .
C999 C 0.2830(6) -0.2314(3) 2.1794(5) 0.0587(18) Uani 1 1 d .
H99A H 0.3088 -0.1909 2.1890 0.088 Uiso 1 1 calc R
H99B H 0.3401 -0.2577 2.2154 0.088 Uiso 1 1 calc R
H99C H 0.2098 -0.2364 2.2110 0.088 Uiso 1 1 calc R
C110 C 0.2683(6) -0.2453(3) 2.0634(6) 0.0603(18) Uani 1 1 d .
N111 N 0.0322(5) 0.0260(3) 1.9349(6) 0.0660(18) Uani 1 1 d .
N222 N -0.5812(5) -0.0925(3) 1.1965(6) 0.0667(18) Uani 1 1 d .
N333 N 0.0037(6) -0.2840(3) 2.2285(7) 0.081(2) Uani 1 1 d .
N444 N -0.5450(5) -0.7980(2) 1.8805(5) 0.0582(15) Uani 1 1 d .
N555 N 0.2564(7) -0.2551(3) 1.9739(5) 0.089(2) Uani 1 1 d .
N12 N -0.3944(3) -0.85574(19) 1.3115(3) 0.0269(9) Uani 1 1 d .
H3N H -0.267(4) -0.165(2) 1.619(4) 0.020(12) Uiso 1 1 d .
H11N H -0.263(8) -0.898(4) 1.543(8) 0.13(4) Uiso 1 1 d .

loop_
_atom_site_aniso_label
_atom_site_aniso_U_11
_atom_site_aniso_U_22
_atom_site_aniso_U_33
_atom_site_aniso_U_23
_atom_site_aniso_U_13
_atom_site_aniso_U_12
Ru1 0.02018(18) 0.0217(2) 0.01944(18) -0.00192(17) -0.00110(15) 0.00153(16)
Ru2 0.01873(18) 0.02050(19) 0.01944(18) -0.00158(17) -0.00039(14) 0.00119(16)
O1 0.0284(18) 0.029(2) 0.0145(16) -0.0002(14) -0.0059(14) 0.0012(15)
O2 0.034(2) 0.036(2) 0.0201(18) -0.0021(17) 0.0006(16) 0.0093(17)
O3 0.0220(16) 0.024(2) 0.0243(17) -0.0018(15) -0.0012(14) 0.0027(15)
O4 0.0329(19) 0.035(2) 0.0188(17) -0.0072(16) 0.0018(15) 0.0097(16)
N1 0.017(2) 0.031(3) 0.017(2) -0.0058(18) -0.0009(17) 0.0002(17)
N2 0.028(2) 0.027(3) 0.024(2) 0.0033(19) -0.0003(19) 0.0048(19)
N3 0.023(2) 0.021(2) 0.029(2) -0.0011(19) -0.0019(19) 0.0034(18)
N4 0.028(2) 0.027(2) 0.034(2) -0.0022(19) -0.005(2) 0.0055(18)
N5 0.024(2) 0.025(3) 0.020(2) -0.0017(19) 0.0012(18) 0.0051(17)
N6 0.021(2) 0.024(2) 0.021(2) -0.0033(19) -0.0007(19) 0.0034(18)
N7 0.018(2) 0.023(2) 0.019(2) 0.0028(19) -0.0030(18) 0.0034(18)
N8 0.023(2) 0.020(2) 0.032(2) 0.0017(18) -0.0013(19) 0.0003(18)
N9 0.017(2) 0.022(2) 0.019(2) -0.0040(17) 0.0006(17) 0.0010(16)
N10 0.027(2) 0.024(2) 0.026(2) 0.003(2) -0.0010(19) 0.0060(19)
N11 0.023(2) 0.029(2) 0.022(2) -0.0013(18) -0.0003(18) 0.0042(18)
N13 0.023(2) 0.020(3) 0.019(2) -0.0035(18) 0.0036(18) -0.0003(17)
N14 0.023(2) 0.022(2) 0.017(2) -0.0037(19) 0.0071(18) -0.0019(18)
N15 0.022(2) 0.019(2) 0.020(2) -0.0017(17) 0.0012(17) 0.0030(17)
N16 0.025(2) 0.018(2) 0.018(2) -0.0010(18) 0.0009(19) 0.0062(18)
C1 0.024(2) 0.021(3) 0.019(2) -0.003(2) -0.004(2) 0.004(2)
C2 0.017(2) 0.028(3) 0.021(2) 0.001(2) -0.001(2) 0.002(2)
C3 0.028(3) 0.024(3) 0.026(3) -0.001(2) 0.002(2) -0.001(2)
C4 0.027(3) 0.023(3) 0.020(3) 0.000(2) -0.001(2) 0.003(2)
C5 0.026(3) 0.027(3) 0.025(3) 0.000(2) -0.002(2) -0.001(2)
C6 0.030(3) 0.024(3) 0.035(3) -0.004(2) -0.003(2) -0.003(2)
C7 0.034(3) 0.035(3) 0.044(3) -0.001(3) -0.005(3) 0.013(2)
C8 0.027(3) 0.032(3) 0.073(5) -0.012(3) 0.000(3) 0.005(2)
C9 0.024(3) 0.033(3) 0.055(4) -0.018(3) 0.011(3) -0.001(2)
C10 0.026(3) 0.029(3) 0.037(3) -0.008(2) 0.003(2) -0.004(2)
C11 0.023(3) 0.023(3) 0.037(3) -0.008(2) 0.003(2) -0.004(2)
C12 0.026(3) 0.025(3) 0.026(3) -0.003(2) 0.001(2) 0.000(2)
C13 0.033(3) 0.030(3) 0.024(3) 0.003(2) 0.008(2) -0.004(2)
C14 0.031(3) 0.034(4) 0.034(3) -0.009(3) 0.007(3) -0.012(3)
C15 0.022(3) 0.038(3) 0.027(3) -0.003(2) 0.000(2) 0.000(2)
C16 0.021(2) 0.035(4) 0.016(2) -0.005(2) 0.0010(19) -0.001(2)
C17 0.023(3) 0.030(3) 0.019(3) -0.003(2) 0.002(2) -0.005(2)
C18 0.022(3) 0.038(4) 0.026(3) -0.004(2) -0.002(2) -0.002(2)
C19 0.037(3) 0.033(3) 0.033(3) 0.003(3) -0.008(3) 0.007(3)
C20 0.038(3) 0.025(3) 0.037(3) 0.007(3) 0.000(3) 0.001(3)
C21 0.026(3) 0.023(3) 0.027(3) -0.004(2) 0.000(2) 0.001(2)
C22 0.030(3) 0.024(3) 0.024(3) 0.003(2) 0.000(2) 0.004(2)
C23 0.020(3) 0.028(3) 0.038(3) 0.005(2) 0.005(2) 0.001(2)
C24 0.025(3) 0.030(3) 0.028(3) 0.003(2) -0.003(2) -0.003(2)
C25 0.025(3) 0.028(3) 0.027(3) -0.004(2) -0.004(2) 0.003(2)
C26 0.023(3) 0.021(3) 0.023(3) 0.000(2) 0.002(2) 0.005(2)
C27 0.023(2) 0.015(2) 0.027(3) 0.000(2) 0.001(2) 0.0019(19)
C28 0.030(3) 0.031(3) 0.019(2) 0.002(2) -0.004(2) -0.001(2)
C29 0.036(3) 0.036(3) 0.028(3) 0.000(3) 0.010(3) 0.001(3)
C30 0.029(3) 0.031(3) 0.031(3) 0.004(2) 0.008(2) 0.002(2)
C31 0.021(3) 0.030(3) 0.029(3) -0.001(2) 0.005(2) 0.001(2)
C32 0.018(2) 0.020(3) 0.031(3) -0.001(2) 0.000(2) -0.002(2)
C33 0.016(2) 0.023(3) 0.022(2) -0.005(2) 0.001(2) -0.001(2)
C34 0.026(3) 0.029(3) 0.024(3) 0.000(2) 0.005(2) 0.004(2)
C35 0.020(2) 0.026(3) 0.019(2) -0.004(2) -0.001(2) -0.003(2)
C36 0.021(2) 0.019(3) 0.022(2) -0.002(2) 0.001(2) -0.003(2)
C37 0.018(2) 0.019(3) 0.024(2) -0.001(2) -0.001(2) 0.0006(19)
C38 0.028(3) 0.028(3) 0.026(3) 0.000(2) -0.004(2) 0.001(2)
C39 0.022(2) 0.023(3) 0.048(3) -0.002(2) 0.002(2) 0.006(2)
C40 0.036(3) 0.025(3) 0.028(3) -0.003(2) 0.007(2) -0.002(2)
C41 0.028(3) 0.024(3) 0.024(3) 0.004(2) 0.002(2) 0.005(2)
C42 0.018(2) 0.019(3) 0.029(3) 0.000(2) 0.002(2) 0.0002(19)
C43 0.027(3) 0.023(3) 0.022(3) 0.002(2) 0.001(2) 0.001(2)
C44 0.032(3) 0.027(3) 0.036(3) -0.002(3) 0.004(3) -0.009(3)
C45 0.028(3) 0.029(3) 0.026(3) 0.000(2) 0.002(2) -0.009(2)
C46 0.018(3) 0.037(3) 0.023(3) -0.005(2) 0.000(2) -0.003(2)
C47 0.019(2) 0.029(4) 0.019(2) -0.009(2) 0.002(2) 0.001(2)
C48 0.021(3) 0.031(3) 0.018(3) -0.004(2) 0.002(2) 0.001(2)
C49 0.024(3) 0.035(3) 0.023(3) -0.004(2) 0.001(2) 0.004(2)
C50 0.025(3) 0.036(4) 0.028(3) 0.006(3) 0.001(2) 0.011(2)
C51 0.037(3) 0.026(3) 0.035(3) 0.000(2) 0.005(3) 0.008(2)
C52 0.027(3) 0.025(3) 0.024(3) 0.000(2) -0.001(2) 0.002(2)
C53 0.028(3) 0.021(3) 0.026(3) -0.003(2) 0.000(2) 0.000(2)
C54 0.029(3) 0.037(3) 0.026(3) -0.006(2) 0.008(2) 0.000(2)
C55 0.040(3) 0.030(3) 0.018(2) -0.005(2) 0.004(2) 0.006(2)
C56 0.029(3) 0.026(3) 0.024(3) -0.008(2) 0.001(2) -0.001(2)
C57 0.025(3) 0.029(3) 0.021(3) 0.007(2) -0.001(2) 0.003(2)
C58 0.025(3) 0.025(3) 0.020(3) -0.002(2) -0.004(2) 0.003(2)
C59 0.026(3) 0.025(3) 0.023(3) -0.002(2) 0.002(2) 0.001(2)
C60 0.024(3) 0.026(3) 0.034(3) 0.002(2) -0.004(2) -0.006(2)
C61 0.026(3) 0.029(3) 0.023(3) 0.006(2) 0.004(2) -0.002(2)
C62 0.026(3) 0.025(3) 0.023(3) -0.002(2) 0.002(2) 0.002(2)
C111 0.038(3) 0.039(4) 0.080(5) 0.005(3) -0.007(3) 0.007(3)
C222 0.024(3) 0.048(4) 0.062(4) 0.008(3) 0.000(3) 0.005(3)
C333 0.037(3) 0.042(4) 0.062(4) -0.005(3) 0.004(3) -0.007(3)
C444 0.029(3) 0.043(3) 0.058(4) 0.006(4) 0.003(3) -0.002(3)
C555 0.088(6) 0.054(5) 0.079(5) 0.010(4) 0.012(5) -0.001(4)
C666 0.051(4) 0.046(4) 0.066(5) 0.008(4) 0.009(4) 0.000(3)
C777 0.101(6) 0.051(4) 0.050(4) -0.009(3) 0.016(4) 0.015(4)
C888 0.059(4) 0.040(4) 0.051(4) 0.004(3) -0.009(3) 0.006(3)
C999 0.071(5) 0.054(4) 0.050(4) 0.008(3) 0.000(4) 0.003(4)
C110 0.076(5) 0.049(4) 0.055(4) 0.007(3) 0.001(4) 0.022(3)
N111 0.034(3) 0.060(4) 0.102(5) -0.003(4) -0.004(3) 0.001(3)
N222 0.041(3) 0.056(4) 0.100(5) -0.003(4) -0.006(3) -0.002(3)
N333 0.065(4) 0.060(4) 0.119(6) 0.014(4) 0.008(4) -0.014(4)
N444 0.079(4) 0.048(3) 0.045(3) 0.005(3) -0.014(3) -0.005(3)
N555 0.146(7) 0.066(4) 0.054(4) 0.006(3) 0.003(4) 0.049(4)
N12 0.026(2) 0.030(2) 0.024(2) -0.0022(18) -0.0052(18) 0.0007(18)

loop_
_atom_type_symbol
_atom_type_description
_atom_type_scat_dispersion_real
_atom_type_scat_dispersion_imag
_atom_type_scat_source
C C 0.0033 0.0016 'International Tables Vol C Tables 4.2.6.8 and 6.1.1.4'
H H 0.0000 0.0000 'International Tables Vol C Tables 4.2.6.8 and 6.1.1.4'
N N 0.0061 0.0033 'International Tables Vol C Tables 4.2.6.8 and 6.1.1.4'
O O 0.0106 0.0060 'International Tables Vol C Tables 4.2.6.8 and 6.1.1.4'
Ru Ru -1.2594 0.8363 'International Tables Vol C Tables 4.2.6.8 and 6.1.1.4'

loop_
_geom_angle_atom_site_label_1
_geom_angle_atom_site_label_2
_geom_angle_atom_site_label_3
_geom_angle
N8 Ru1 N7 78.76(16)
N8 Ru1 N5 101.21(16)
N7 Ru1 N5 180.0(2)
N8 Ru1 N1 98.52(16)
N7 Ru1 N1 85.23(15)
N5 Ru1 N1 94.74(18)
N8 Ru1 N6 86.94(16)
N7 Ru1 N6 101.31(18)
N5 Ru1 N6 78.72(15)
N1 Ru1 N6 172.25(18)
N8 Ru1 O1 171.69(15)
N7 Ru1 O1 93.26(15)
N5 Ru1 O1 86.77(14)
N1 Ru1 O1 78.32(14)
N6 Ru1 O1 96.99(14)
N15 Ru2 N16 79.76(16)
N15 Ru2 N14 88.14(15)
N16 Ru2 N14 101.01(18)
N15 Ru2 N13 100.68(15)
N16 Ru2 N13 179.41(18)
N14 Ru2 N13 78.63(15)
N15 Ru2 N9 97.71(16)
N16 Ru2 N9 85.76(15)
N14 Ru2 N9 171.79(18)
N13 Ru2 N9 94.56(18)
N15 Ru2 O3 172.05(14)
N16 Ru2 O3 93.36(14)
N14 Ru2 O3 97.15(14)
N13 Ru2 O3 86.22(14)
N9 Ru2 O3 77.66(14)
C1 O1 Ru1 117.0(3)
C32 O3 Ru2 115.9(3)
C3 N1 C2 105.1(4)
C3 N1 Ru1 139.7(3)
C2 N1 Ru1 115.2(3)
C3 N2 C4 103.7(4)
C11 N3 C5 106.6(4)
C11 N3 H3N 130(3)
C5 N3 H3N 124(3)
C5 N4 C6 104.7(4)
C16 N5 C12 117.1(5)
C16 N5 Ru1 116.5(4)
C12 N5 Ru1 125.8(3)
C21 N6 C17 117.8(4)
C21 N6 Ru1 126.3(3)
C17 N6 Ru1 115.6(3)
C22 N7 C26 118.5(4)
C22 N7 Ru1 126.0(4)
C26 N7 Ru1 114.9(3)
C31 N8 C27 118.0(4)
C31 N8 Ru1 126.2(3)
C27 N8 Ru1 115.8(3)
C34 N9 C33 106.5(4)
C34 N9 Ru2 139.1(4)
C33 N9 Ru2 114.3(3)
C34 N10 C35 103.7(4)
C36 N11 C42 105.8(4)
C36 N11 H11N 142(5)
C42 N11 H11N 112(5)
C43 N13 C47 117.9(4)
C43 N13 Ru2 125.7(4)
C47 N13 Ru2 115.4(3)
C48 N14 C52 118.3(5)
C48 N14 Ru2 115.8(4)
C52 N14 Ru2 125.9(4)
C53 N15 C57 118.8(4)
C53 N15 Ru2 125.8(3)
C57 N15 Ru2 115.1(3)
C62 N16 C58 118.1(4)
C62 N16 Ru2 126.2(3)
C58 N16 Ru2 115.0(3)
O2 C1 O1 124.4(4)
O2 C1 C2 122.4(4)
O1 C1 C2 113.2(4)
N1 C2 C4 108.0(4)
N1 C2 C1 116.3(4)
C4 C2 C1 135.6(4)
N2 C3 N1 113.8(4)
N2 C3 H3 123.1
N1 C3 H3 123.1
N2 C4 C2 109.3(4)
N2 C4 C5 120.3(4)
C2 C4 C5 130.3(5)
N4 C5 N3 113.5(5)
N4 C5 C4 126.2(5)
N3 C5 C4 120.2(4)
C7 C6 N4 129.8(5)
C7 C6 C11 120.4(5)
N4 C6 C11 109.7(4)
C6 C7 C8 117.1(5)
C6 C7 H7 121.4
C8 C7 H7 121.4
C9 C8 C7 121.4(5)
C9 C8 H8 119.3
C7 C8 H8 119.3
C8 C9 C10 122.2(5)
C8 C9 H9 118.9
C10 C9 H9 118.9
C11 C10 C9 116.9(5)
C11 C10 H10 121.6
C9 C10 H10 121.6
N3 C11 C10 132.7(5)
N3 C11 C6 105.4(4)
C10 C11 C6 121.9(5)
C13 C12 N5 123.2(5)
C13 C12 H12 118.4
N5 C12 H12 118.4
C12 C13 C14 119.1(5)
C12 C13 H13 120.5
C14 C13 H13 120.5
C13 C14 C15 119.5(5)
C13 C14 H14 120.2
C15 C14 H14 120.2
C14 C15 C16 118.9(5)
C14 C15 H15 120.5
C16 C15 H15 120.5
N5 C16 C15 122.2(5)
N5 C16 C17 113.8(5)
C15 C16 C17 124.0(5)
C18 C17 N6 121.5(5)
C18 C17 C16 123.9(5)
N6 C17 C16 114.6(5)
C19 C18 C17 119.7(5)
C19 C18 H18 120.1
C17 C18 H18 120.1
C18 C19 C20 119.2(5)
C18 C19 H19 120.4
C20 C19 H19 120.4
C21 C20 C19 119.5(5)
C21 C20 H20 120.3
C19 C20 H20 120.3
N6 C21 C20 122.3(5)
N6 C21 H21 118.8
C20 C21 H21 118.8
N7 C22 C23 122.0(5)
N7 C22 H22 119.0
C23 C22 H22 119.0
C24 C23 C22 119.8(5)
C24 C23 H23 120.1
C22 C23 H23 120.1
C23 C24 C25 118.6(5)
C23 C24 H24 120.7
C25 C24 H24 120.7
C24 C25 C26 120.0(5)
C24 C25 H25 120.0
C26 C25 H25 120.0
N7 C26 C25 121.2(5)
N7 C26 C27 114.2(4)
C25 C26 C27 124.4(5)
N8 C27 C28 121.0(5)
N8 C27 C26 114.1(4)
C28 C27 C26 124.5(5)
C29 C28 C27 120.1(5)
C29 C28 H28 120.0
C27 C28 H28 120.0
C28 C29 C30 118.6(5)
C28 C29 H29 120.7
C30 C29 H29 120.7
C31 C30 C29 119.1(5)
C31 C30 H30 120.5
C29 C30 H30 120.5
C30 C31 N8 122.9(5)
C30 C31 H31 118.5
N8 C31 H31 118.5
O4 C32 O3 120.8(4)
O4 C32 C33 123.4(4)
O3 C32 C33 115.8(4)
N9 C33 C35 106.9(4)
N9 C33 C32 116.2(4)
C35 C33 C32 136.9(4)
N9 C34 N10 113.5(4)
N9 C34 H34 123.2
N10 C34 H34 123.2
N10 C35 C33 109.4(4)
N10 C35 C36 120.9(4)
C33 C35 C36 129.6(4)
N12 C36 N11 113.4(4)
N12 C36 C35 127.5(4)
N11 C36 C35 119.0(4)
N12 C37 C42 110.9(4)
N12 C37 C38 130.0(4)
C42 C37 C38 119.0(4)
C39 C38 C37 118.4(5)
C39 C38 H38 120.8
C37 C38 H38 120.8
C38 C39 C40 121.3(5)
C38 C39 H39 119.3
C40 C39 H39 119.3
C41 C40 C39 121.6(5)
C41 C40 H40 119.2
C39 C40 H40 119.2
C40 C41 C42 116.7(5)
C40 C41 H41 121.6
C42 C41 H41 121.6
C41 C42 N11 131.8(5)
C41 C42 C37 122.9(4)
N11 C42 C37 105.3(4)
N13 C43 C44 123.1(5)
N13 C43 H43 118.5
C44 C43 H43 118.5
C45 C44 C43 119.1(6)
C45 C44 H44 120.5
C43 C44 H44 120.5
C44 C45 C46 118.8(5)
C44 C45 H45 120.6
C46 C45 H45 120.6
C45 C46 C47 120.4(5)
C45 C46 H46 119.8
C47 C46 H46 119.8
N13 C47 C46 120.7(5)
N13 C47 C48 114.1(5)
C46 C47 C48 125.2(5)
N14 C48 C49 121.6(5)
N14 C48 C47 115.2(5)
C49 C48 C47 123.2(5)
C50 C49 C48 118.6(5)
C50 C49 H49 120.7
C48 C49 H49 120.7
C51 C50 C49 120.3(5)
C51 C50 H50 119.9
C49 C50 H50 119.9
C50 C51 C52 118.8(5)
C50 C51 H51 120.6
C52 C51 H51 120.6
N14 C52 C51 122.4(5)
N14 C52 H52 118.8
C51 C52 H52 118.8
N15 C53 C54 122.4(5)
N15 C53 H53 118.8
C54 C53 H53 118.8
C55 C54 C53 118.1(5)
C55 C54 H54 120.9
C53 C54 H54 120.9
C54 C55 C56 120.3(5)
C54 C55 H55 119.9
C56 C55 H55 119.9
C55 C56 C57 118.6(5)
C55 C56 H56 120.7
C57 C56 H56 120.7
N15 C57 C56 121.5(4)
N15 C57 C58 115.6(4)
C56 C57 C58 122.7(5)
C59 C58 N16 121.4(5)
C59 C58 C57 125.2(5)
N16 C58 C57 113.4(4)
C60 C59 C58 119.9(5)
C60 C59 H59 120.1
C58 C59 H59 120.1
C59 C60 C61 118.5(5)
C59 C60 H60 120.8
C61 C60 H60 120.8
C62 C61 C60 119.5(5)
C62 C61 H61 120.3
C60 C61 H61 120.3
N16 C62 C61 122.7(5)
N16 C62 H62 118.6
C61 C62 H62 118.6
C222 C111 H11A 109.5
C222 C111 H11B 109.5
H11A C111 H11B 109.5
C222 C111 H11C 109.5
H11A C111 H11C 109.5
H11B C111 H11C 109.5
N111 C222 C111 179.0(7)
C444 C333 H33A 109.5
C444 C333 H33B 109.5
H33A C333 H33B 109.5
C444 C333 H33C 109.5
H33A C333 H33C 109.5
H33B C333 H33C 109.5
N222 C444 C333 178.0(7)
C666 C555 H55A 109.5
C666 C555 H55B 109.5
H55A C555 H55B 109.5
C666 C555 H55C 109.5
H55A C555 H55C 109.5
H55B C555 H55C 109.5
N333 C666 C555 179.4(9)
C888 C777 H77A 109.5
C888 C777 H77B 109.5
H77A C777 H77B 109.5
C888 C777 H77C 109.5
H77A C777 H77C 109.5
H77B C777 H77C 109.5
N444 C888 C777 179.0(8)
C110 C999 H99A 109.5
C110 C999 H99B 109.5
H99A C999 H99B 109.5
C110 C999 H99C 109.5
H99A C999 H99C 109.5
H99B C999 H99C 109.5
N555 C110 C999 178.9(7)
C36 N12 C37 104.5(4)

loop_
_geom_bond_atom_site_label_1
_geom_bond_atom_site_label_2
_geom_bond_distance
Ru1 N8 2.023(4)
Ru1 N7 2.037(4)
Ru1 N5 2.052(4)
Ru1 N1 2.052(4)
Ru1 N6 2.054(4)
Ru1 O1 2.103(3)
Ru2 N15 2.018(4)
Ru2 N16 2.032(4)
Ru2 N14 2.047(4)
Ru2 N13 2.049(4)
Ru2 N9 2.061(4)
Ru2 O3 2.111(3)
O1 C1 1.307(5)
O2 C1 1.214(5)
O3 C32 1.282(5)
O4 C32 1.267(6)
N1 C3 1.343(7)
N1 C2 1.350(6)
N2 C3 1.340(7)
N2 C4 1.362(6)
N3 C11 1.369(6)
N3 C5 1.370(6)
N3 H3N 0.95(5)
N4 C5 1.315(6)
N4 C6 1.384(7)
N5 C16 1.358(6)
N5 C12 1.358(7)
N6 C21 1.354(7)
N6 C17 1.372(6)
N7 C22 1.346(6)
N7 C26 1.360(6)
N8 C31 1.356(6)
N8 C27 1.357(6)
N9 C34 1.334(7)
N9 C33 1.361(6)
N10 C34 1.363(7)
N10 C35 1.371(6)
N11 C36 1.379(6)
N11 C42 1.394(6)
N11 H11N 1.03(10)
N13 C43 1.336(7)
N13 C47 1.374(6)
N14 C48 1.360(7)
N14 C52 1.361(6)
N15 C53 1.316(6)
N15 C57 1.368(6)
N16 C62 1.332(6)
N16 C58 1.382(6)
C1 C2 1.511(6)
C2 C4 1.379(7)
C3 H3 0.9500
C4 C5 1.465(7)
C6 C7 1.384(7)
C6 C11 1.415(7)
C7 C8 1.417(8)
C7 H7 0.9500
C8 C9 1.366(8)
C8 H8 0.9500
C9 C10 1.392(8)
C9 H9 0.9500
C10 C11 1.383(7)
C10 H10 0.9500
C12 C13 1.357(7)
C12 H12 0.9500
C13 C14 1.373(8)
C13 H13 0.9500
C14 C15 1.377(8)
C14 H14 0.9500
C15 C16 1.379(7)
C15 H15 0.9500
C16 C17 1.479(7)
C17 C18 1.370(7)
C18 C19 1.369(8)
C18 H18 0.9500
C19 C20 1.382(8)
C19 H19 0.9500
C20 C21 1.360(7)
C20 H20 0.9500
C21 H21 0.9500
C22 C23 1.381(7)
C22 H22 0.9500
C23 C24 1.375(7)
C23 H23 0.9500
C24 C25 1.377(7)
C24 H24 0.9500
C25 C26 1.386(7)
C25 H25 0.9500
C26 C27 1.462(7)
C27 C28 1.377(7)
C28 C29 1.374(7)
C28 H28 0.9500
C29 C30 1.389(8)
C29 H29 0.9500
C30 C31 1.350(7)
C30 H30 0.9500
C31 H31 0.9500
C32 C33 1.457(7)
C33 C35 1.405(7)
C34 H34 0.9500
C35 C36 1.435(7)
C36 N12 1.325(6)
C37 N12 1.381(6)
C37 C42 1.399(7)
C37 C38 1.403(7)
C38 C39 1.365(7)
C38 H38 0.9500
C39 C40 1.411(7)
C39 H39 0.9500
C40 C41 1.365(7)
C40 H40 0.9500
C41 C42 1.391(7)
C41 H41 0.9500
C43 C44 1.387(7)
C43 H43 0.9500
C44 C45 1.370(8)
C44 H44 0.9500
C45 C46 1.378(8)
C45 H45 0.9500
C46 C47 1.386(7)
C46 H46 0.9500
C47 C48 1.451(7)
C48 C49 1.402(7)
C49 C50 1.384(8)
C49 H49 0.9500
C50 C51 1.376(8)
C50 H50 0.9500
C51 C52 1.383(7)
C51 H51 0.9500
C52 H52 0.9500
C53 C54 1.426(7)
C53 H53 0.9500
C54 C55 1.365(7)
C54 H54 0.9500
C55 C56 1.383(7)
C55 H55 0.9500
C56 C57 1.398(7)
C56 H56 0.9500
C57 C58 1.454(7)
C58 C59 1.381(7)
C59 C60 1.375(7)
C59 H59 0.9500
C60 C61 1.396(7)
C60 H60 0.9500
C61 C62 1.377(7)
C61 H61 0.9500
C62 H62 0.9500
C111 C222 1.450(9)
C111 H11A 0.9800
C111 H11B 0.9800
C111 H11C 0.9800
C222 N111 1.146(8)
C333 C444 1.454(9)
C333 H33A 0.9800
C333 H33B 0.9800
C333 H33C 0.9800
C444 N222 1.131(8)
C555 C666 1.415(11)
C555 H55A 0.9800
C555 H55B 0.9800
C555 H55C 0.9800
C666 N333 1.104(9)
C777 C888 1.451(9)
C777 H77A 0.9800
C777 H77B 0.9800
C777 H77C 0.9800
C888 N444 1.141(8)
C999 C110 1.469(9)
C999 H99A 0.9800
C999 H99B 0.9800
C999 H99C 0.9800
C110 N555 1.131(8)

loop_
_geom_torsion_atom_site_label_1
_geom_torsion_atom_site_label_2
_geom_torsion_atom_site_label_3
_geom_torsion_atom_site_label_4
_geom_torsion
N8 Ru1 O1 C1 68.6(11)
N7 Ru1 O1 C1 84.6(3)
N5 Ru1 O1 C1 -95.4(3)
N1 Ru1 O1 C1 0.2(3)
N6 Ru1 O1 C1 -173.6(3)
N15 Ru2 O3 C32 -56.0(11)
N16 Ru2 O3 C32 -85.9(3)
N14 Ru2 O3 C32 172.6(3)
N13 Ru2 O3 C32 94.5(3)
N9 Ru2 O3 C32 -1.0(3)
N8 Ru1 N1 C3 9.9(6)
N7 Ru1 N1 C3 87.7(6)
N5 Ru1 N1 C3 -92.2(6)
N6 Ru1 N1 C3 -124.6(12)
O1 Ru1 N1 C3 -177.9(6)
N8 Ru1 N1 C2 -172.0(3)
N7 Ru1 N1 C2 -94.2(4)
N5 Ru1 N1 C2 85.9(4)
N6 Ru1 N1 C2 53.5(15)
O1 Ru1 N1 C2 0.2(3)
N8 Ru1 N5 C16 91.2(3)
N7 Ru1 N5 C16 140(100)
N1 Ru1 N5 C16 -169.1(3)
N6 Ru1 N5 C16 6.6(3)
O1 Ru1 N5 C16 -91.2(3)
N8 Ru1 N5 C12 -98.3(4)
N7 Ru1 N5 C12 -49(100)
N1 Ru1 N5 C12 1.4(4)
N6 Ru1 N5 C12 177.1(4)
O1 Ru1 N5 C12 79.4(4)
N8 Ru1 N6 C21 70.8(4)
N7 Ru1 N6 C21 -7.1(4)
N5 Ru1 N6 C21 172.9(4)
N1 Ru1 N6 C21 -154.1(11)
O1 Ru1 N6 C21 -101.8(4)
N8 Ru1 N6 C17 -103.6(3)
N7 Ru1 N6 C17 178.5(3)
N5 Ru1 N6 C17 -1.5(3)
N1 Ru1 N6 C17 31.4(15)
O1 Ru1 N6 C17 83.8(3)
N8 Ru1 N7 C22 -175.6(4)
N5 Ru1 N7 C22 135(100)
N1 Ru1 N7 C22 84.8(4)
N6 Ru1 N7 C22 -91.0(4)
O1 Ru1 N7 C22 6.8(4)
N8 Ru1 N7 C26 13.1(3)
N5 Ru1 N7 C26 -36(100)
N1 Ru1 N7 C26 -86.6(4)
N6 Ru1 N7 C26 97.6(4)
O1 Ru1 N7 C26 -164.6(3)
N7 Ru1 N8 C31 167.9(4)
N5 Ru1 N8 C31 -12.2(4)
N1 Ru1 N8 C31 -108.8(4)
N6 Ru1 N8 C31 65.7(4)
O1 Ru1 N8 C31 -175.8(8)
N7 Ru1 N8 C27 -11.9(3)
N5 Ru1 N8 C27 168.1(3)
N1 Ru1 N8 C27 71.5(3)
N6 Ru1 N8 C27 -114.0(3)
O1 Ru1 N8 C27 4.4(12)
N15 Ru2 N9 C34 -3.6(6)
N16 Ru2 N9 C34 -82.6(6)
N14 Ru2 N9 C34 131.6(11)
N13 Ru2 N9 C34 97.9(5)
O3 Ru2 N9 C34 -177.0(6)
N15 Ru2 N9 C33 172.5(3)
N16 Ru2 N9 C33 93.4(3)
N14 Ru2 N9 C33 -52.3(14)
N13 Ru2 N9 C33 -86.1(4)
O3 Ru2 N9 C33 -0.9(3)
N15 Ru2 N13 C43 97.5(4)
N16 Ru2 N13 C43 -124(18)
N14 Ru2 N13 C43 -176.6(4)
N9 Ru2 N13 C43 -1.3(4)
O3 Ru2 N13 C43 -78.6(4)
N15 Ru2 N13 C47 -93.9(3)
N16 Ru2 N13 C47 44(19)
N14 Ru2 N13 C47 -8.0(3)
N9 Ru2 N13 C47 167.4(3)
O3 Ru2 N13 C47 90.1(3)
N15 Ru2 N14 C48 105.4(3)
N16 Ru2 N14 C48 -175.4(3)
N13 Ru2 N14 C48 4.1(3)
N9 Ru2 N14 C48 -30.3(14)
O3 Ru2 N14 C48 -80.6(3)
N15 Ru2 N14 C52 -72.0(4)
N16 Ru2 N14 C52 7.2(4)
N13 Ru2 N14 C52 -173.3(4)
N9 Ru2 N14 C52 152.3(11)
O3 Ru2 N14 C52 102.0(4)
N16 Ru2 N15 C53 -166.5(4)
N14 Ru2 N15 C53 -64.9(4)
N13 Ru2 N15 C53 13.1(4)
N9 Ru2 N15 C53 109.3(4)
O3 Ru2 N15 C53 163.1(9)
N16 Ru2 N15 C57 7.0(3)
N14 Ru2 N15 C57 108.6(3)
N13 Ru2 N15 C57 -173.4(3)
N9 Ru2 N15 C57 -77.2(3)
O3 Ru2 N15 C57 -23.4(12)
N15 Ru2 N16 C62 -179.9(4)
N14 Ru2 N16 C62 94.0(4)
N13 Ru2 N16 C62 42(19)
N9 Ru2 N16 C62 -81.3(4)
O3 Ru2 N16 C62 -3.9(4)
N15 Ru2 N16 C58 -10.0(3)
N14 Ru2 N16 C58 -96.0(4)
N13 Ru2 N16 C58 -148(18)
N9 Ru2 N16 C58 88.7(4)
O3 Ru2 N16 C58 166.0(3)
Ru1 O1 C1 O2 -179.5(4)
Ru1 O1 C1 C2 -0.4(5)
C3 N1 C2 C4 0.1(5)
Ru1 N1 C2 C4 -178.6(3)
C3 N1 C2 C1 178.3(4)
Ru1 N1 C2 C1 -0.4(5)
O2 C1 C2 N1 179.7(5)
O1 C1 C2 N1 0.5(6)
O2 C1 C2 C4 -2.8(9)
O1 C1 C2 C4 178.1(5)
C4 N2 C3 N1 -0.3(6)
C2 N1 C3 N2 0.1(6)
Ru1 N1 C3 N2 178.3(4)
C3 N2 C4 C2 0.4(6)
C3 N2 C4 C5 177.6(5)
N1 C2 C4 N2 -0.3(6)
C1 C2 C4 N2 -178.0(5)
N1 C2 C4 C5 -177.2(5)
C1 C2 C4 C5 5.1(10)
C6 N4 C5 N3 -0.6(6)
C6 N4 C5 C4 -176.7(5)
C11 N3 C5 N4 1.3(6)
C11 N3 C5 C4 177.7(4)
N2 C4 C5 N4 -1.1(8)
C2 C4 C5 N4 175.5(5)
N2 C4 C5 N3 -176.9(5)
C2 C4 C5 N3 -0.3(8)
C5 N4 C6 C7 176.8(6)
C5 N4 C6 C11 -0.3(6)
N4 C6 C7 C8 -178.7(5)
C11 C6 C7 C8 -1.9(8)
C6 C7 C8 C9 0.6(8)
C7 C8 C9 C10 0.1(9)
C8 C9 C10 C11 0.4(8)
C5 N3 C11 C10 179.9(5)
C5 N3 C11 C6 -1.4(5)
C9 C10 C11 N3 176.8(5)
C9 C10 C11 C6 -1.7(7)
C7 C6 C11 N3 -176.4(5)
N4 C6 C11 N3 1.1(6)
C7 C6 C11 C10 2.5(8)
N4 C6 C11 C10 180.0(4)
C16 N5 C12 C13 0.2(7)
Ru1 N5 C12 C13 -170.3(4)
N5 C12 C13 C14 0.2(8)
C12 C13 C14 C15 -0.4(8)
C13 C14 C15 C16 0.2(8)
C12 N5 C16 C15 -0.4(7)
Ru1 N5 C16 C15 170.9(4)
C12 N5 C16 C17 178.4(4)
Ru1 N5 C16 C17 -10.2(5)
C14 C15 C16 N5 0.2(7)
C14 C15 C16 C17 -178.5(5)
C21 N6 C17 C18 0.2(7)
Ru1 N6 C17 C18 175.2(4)
C21 N6 C17 C16 -178.2(4)
Ru1 N6 C17 C16 -3.3(5)
N5 C16 C17 C18 -169.7(4)
C15 C16 C17 C18 9.2(9)
N5 C16 C17 N6 8.8(6)
C15 C16 C17 N6 -172.4(4)
N6 C17 C18 C19 0.0(8)
C16 C17 C18 C19 178.4(5)
C17 C18 C19 C20 -0.7(8)
C18 C19 C20 C21 1.0(9)
C17 N6 C21 C20 0.1(7)
Ru1 N6 C21 C20 -174.2(4)
C19 C20 C21 N6 -0.8(8)
C26 N7 C22 C23 0.2(7)
Ru1 N7 C22 C23 -170.9(4)
N7 C22 C23 C24 0.2(8)
C22 C23 C24 C25 -0.5(8)
C23 C24 C25 C26 0.6(8)
C22 N7 C26 C25 -0.2(7)
Ru1 N7 C26 C25 171.8(4)
C22 N7 C26 C27 175.7(4)
Ru1 N7 C26 C27 -12.3(5)
C24 C25 C26 N7 -0.2(8)
C24 C25 C26 C27 -175.6(5)
C31 N8 C27 C28 3.0(7)
Ru1 N8 C27 C28 -177.2(4)
C31 N8 C27 C26 -170.9(4)
Ru1 N8 C27 C26 8.8(5)
N7 C26 C27 N8 2.3(6)
C25 C26 C27 N8 178.0(5)
N7 C26 C27 C28 -171.4(5)
C25 C26 C27 C28 4.3(8)
N8 C27 C28 C29 -4.3(7)
C26 C27 C28 C29 169.0(5)
C27 C28 C29 C30 0.7(8)
C28 C29 C30 C31 4.2(8)
C29 C30 C31 N8 -5.7(8)
C27 N8 C31 C30 2.0(7)
Ru1 N8 C31 C30 -177.7(4)
Ru2 O3 C32 O4 -177.4(3)
Ru2 O3 C32 C33 2.6(5)
C34 N9 C33 C35 -1.3(5)
Ru2 N9 C33 C35 -178.6(3)
C34 N9 C33 C32 179.9(4)
Ru2 N9 C33 C32 2.6(5)
O4 C32 C33 N9 176.5(4)
O3 C32 C33 N9 -3.4(6)
O4 C32 C33 C35 -1.9(9)
O3 C32 C33 C35 178.1(5)
C33 N9 C34 N10 1.2(6)
Ru2 N9 C34 N10 177.4(4)
C35 N10 C34 N9 -0.5(6)
C34 N10 C35 C33 -0.3(5)
C34 N10 C35 C36 -177.1(4)
N9 C33 C35 N10 1.0(5)
C32 C33 C35 N10 179.5(5)
N9 C33 C35 C36 177.4(5)
C32 C33 C35 C36 -4.1(9)
C42 N11 C36 N12 1.9(6)
C42 N11 C36 C35 -176.9(4)
N10 C35 C36 N12 5.4(8)
C33 C35 C36 N12 -170.6(5)
N10 C35 C36 N11 -176.0(4)
C33 C35 C36 N11 8.0(8)
N12 C37 C38 C39 176.8(5)
C42 C37 C38 C39 -0.8(7)
C37 C38 C39 C40 1.1(7)
C38 C39 C40 C41 0.1(8)
C39 C40 C41 C42 -1.6(7)
C40 C41 C42 N11 -177.7(5)
C40 C41 C42 C37 1.9(7)
C36 N11 C42 C41 178.0(5)
C36 N11 C42 C37 -1.6(5)
N12 C37 C42 C41 -178.8(4)
C38 C37 C42 C41 -0.7(7)
N12 C37 C42 N11 0.9(5)
C38 C37 C42 N11 178.9(4)
C47 N13 C43 C44 1.3(7)
Ru2 N13 C43 C44 169.7(4)
N13 C43 C44 C45 -2.3(8)
C43 C44 C45 C46 1.9(8)
C44 C45 C46 C47 -0.8(8)
C43 N13 C47 C46 0.0(7)
Ru2 N13 C47 C46 -169.6(4)
C43 N13 C47 C48 180.0(5)
Ru2 N13 C47 C48 10.4(5)
C45 C46 C47 N13 -0.2(7)
C45 C46 C47 C48 179.8(5)
C52 N14 C48 C49 -0.3(7)
Ru2 N14 C48 C49 -177.9(4)
C52 N14 C48 C47 177.8(5)
Ru2 N14 C48 C47 0.2(6)
N13 C47 C48 N14 -6.9(7)
C46 C47 C48 N14 173.1(4)
N13 C47 C48 C49 171.2(4)
C46 C47 C48 C49 -8.9(9)
N14 C48 C49 C50 0.6(8)
C47 C48 C49 C50 -177.3(5)
C48 C49 C50 C51 -0.4(8)
C49 C50 C51 C52 -0.1(8)
C48 N14 C52 C51 -0.2(7)
Ru2 N14 C52 C51 177.2(4)
C50 C51 C52 N14 0.4(8)
C57 N15 C53 C54 6.3(7)
Ru2 N15 C53 C54 179.6(4)
N15 C53 C54 C55 -4.2(8)
C53 C54 C55 C56 1.4(8)
C54 C55 C56 C57 -1.0(8)
C53 N15 C57 C56 -5.8(7)
Ru2 N15 C57 C56 -179.8(4)
C53 N15 C57 C58 170.8(4)
Ru2 N15 C57 C58 -3.2(5)
C55 C56 C57 N15 3.2(7)
C55 C56 C57 C58 -173.3(5)
C62 N16 C58 C59 0.4(7)
Ru2 N16 C58 C59 -170.4(4)
C62 N16 C58 C57 -178.1(4)
Ru2 N16 C58 C57 11.1(5)
N15 C57 C58 C59 176.3(5)
C56 C57 C58 C59 -7.1(8)
N15 C57 C58 N16 -5.2(6)
C56 C57 C58 N16 171.4(4)
N16 C58 C59 C60 0.1(8)
C57 C58 C59 C60 178.5(5)
C58 C59 C60 C61 -0.3(8)
C59 C60 C61 C62 -0.1(8)
C58 N16 C62 C61 -0.8(7)
Ru2 N16 C62 C61 168.9(4)
C60 C61 C62 N16 0.6(8)
N11 C36 N12 C37 -1.3(5)
C35 C36 N12 C37 177.3(5)
C42 C37 N12 C36 0.2(5)
C38 C37 N12 C36 -177.5(5)
